data_7111154
loop_
_publ_author_name
'Dias, Eric L.'
'Brookhart, Maurice'
'White, Peter S.'

_publ_section_title
;
 Synthesis and properties of a stable, cationic, rhodium Lewis-acid
 catalyst for hydrosilation, Mukaiyama aldol and cyclopropanation
 reactions
;
_journal_issue 5
_journal_name_full 'Chemical Communications'
_journal_page_first 423
_journal_paper_doi 10.1039/b007815h
_journal_year 2001
_chemical_formula_moiety 'B C73 H63 F24 N3 O Rh '
_chemical_formula_sum 'C73 H63 B F24 N3 O Rh'
_chemical_formula_weight 1567.98
_chemical_name_systematic ?
_space_group_IT_number 2
_symmetry_cell_setting triclinic
_symmetry_space_group_name_Hall '-P 1'
_symmetry_space_group_name_H-M 'P -1'
_cell_angle_alpha 80.160(1)
_cell_angle_beta 79.835(1)
_cell_angle_gamma 86.890(1)
_cell_formula_units_Z 2
_cell_length_a 13.3839(6)
_cell_length_b 16.3962(7)
_cell_length_c 16.8506(7)
_cell_measurement_reflns_used 8192
_cell_measurement_temperature 193
_cell_measurement_theta_max 30.00
_cell_measurement_theta_min 1.50
_cell_volume 3585.1(3)
_computing_cell_refinement 'Bruker SAINT'
_computing_data_collection 'Bruker SMART'
_computing_data_reduction 'Bruker SAINT/NRCVAX DATRD2'
_computing_molecular_graphics NRCVAX
_computing_publication_material 'NRCVAX TABLES Jan 94 Version'
_computing_structure_refinement 'NRCVAX LSTSQ'
_computing_structure_solution 'NRCVAX SOLVER'
_diffrn_ambient_temperature 193
_diffrn_measurement_device 'Bruker SMART'
_diffrn_measurement_method 'Omega scan'
_diffrn_radiation_monochromator graphite
_diffrn_radiation_source 'xray tube'
_diffrn_radiation_type 'Molybdenum K\a'
_diffrn_radiation_wavelength 0.71073
_diffrn_reflns_av_R_equivalents 0.018
_diffrn_reflns_limit_h_max 17
_diffrn_reflns_limit_h_min -17
_diffrn_reflns_limit_k_max 21
_diffrn_reflns_limit_k_min 0
_diffrn_reflns_limit_l_max 22
_diffrn_reflns_limit_l_min -21
_diffrn_reflns_number 45784
_diffrn_reflns_theta_max 28.00
_diffrn_reflns_theta_min 0.00
_exptl_absorpt_coefficient_mu 0.35
_exptl_absorpt_correction_T_max 1.0000
_exptl_absorpt_correction_T_min 1.0000
_exptl_absorpt_correction_type none
_exptl_crystal_density_diffrn 1.453
_exptl_crystal_F_000 1591.15
_exptl_crystal_size_max 0.25
_exptl_crystal_size_mid 0.25
_exptl_crystal_size_min 0.25
_refine_diff_density_max 1.00
_refine_diff_density_min -0.68
_refine_ls_goodness_of_fit_obs 2.02
_refine_ls_matrix_type full
_refine_ls_number_parameters 955
_refine_ls_number_reflns 17136
_refine_ls_R_factor_all 0.053
_refine_ls_R_factor_obs 0.053
_refine_ls_shift/esd_max 0.139
_refine_ls_structure_factor_coef F
_refine_ls_weighting_details 'w = 1/(\s^2^(F)+0.0002F^2^)'
_refine_ls_weighting_scheme calc
_refine_ls_wR_factor_all 0.056
_refine_ls_wR_factor_obs 0.056
_reflns_number_observed 13183
_reflns_number_total 17165
_reflns_observed_criterion 'Inet > 3.0\s(Inet)'
_cod_data_source_file b007815hsup1.cif
_cod_data_source_block c99037
_cod_depositor_comments
;
The following automatic conversions were performed:

'_symmetry_cell_setting' value 'Triclinic' changed to 'triclinic'
according to /home/saulius/struct/CIF-dictionaries/cif_core.dic
dictionary named 'cif_core.dic' version 2.4.2 from 2011-04-26.

Automatic conversion script
Id: cif_fix_values 1891 2012-01-12 08:04:46Z andrius 

The following automatic conversions were performed:

'_refine_ls_weighting_scheme' value '1/(\s^2^(F)+0.0002F^2^)' was
changed to 'calc'. New tag '_refine_ls_weighting_details' was
created. The value of the new tag was set to 'w =
1/(\s^2^(F)+0.0002F^2^)'.

Automatic conversion script
Id: cif_fix_values 3143 2015-03-26 13:38:13Z robertas 
;
_cod_original_formula_sum 'B C73 H63 F24 N3 O Rh '
_cod_database_code 7111154

loop_
_symmetry_equiv_pos_as_xyz
x,y,z
-x,-y,-z

loop_
_atom_site_aniso_label
_atom_site_aniso_U_11
_atom_site_aniso_U_22
_atom_site_aniso_U_33
_atom_site_aniso_U_12
_atom_site_aniso_U_13
_atom_site_aniso_U_23
_atom_site_aniso_type_symbol
Rh1 0.03275(12) 0.02696(12) 0.01729(9) -0.00664(8) -0.00253(7) -0.00076(7) Rh
C1 0.0362(16) 0.0289(15) 0.0299(14) -0.0058(12) -0.0048(12) -0.0004(11) C
C2 0.0560(21) 0.0348(17) 0.0380(16) -0.0165(15) -0.0007(14) 0.0001(13) C
N3 0.0357(13) 0.0277(12) 0.0243(11) -0.0044(10) -0.0050(9) -0.0015(9) N
C4 0.0362(16) 0.0316(15) 0.0250(13) -0.0032(12) -0.0062(11) -0.0024(11) C
C5 0.0608(22) 0.0417(19) 0.0320(15) -0.0168(16) -0.0045(14) -0.0104(13) C
N6 0.0336(13) 0.0277(12) 0.0209(10) -0.0065(10) -0.0057(9) -0.0006(9) N
O7 0.0444(12) 0.0420(12) 0.0210(9) -0.0125(10) -0.0009(8) -0.0046(8) O
C8 0.0346(16) 0.0333(16) 0.0274(14) -0.0074(12) -0.0008(11) -0.0052(11) C
N11 0.0287(12) 0.0250(12) 0.0227(10) -0.0021(9) -0.0044(9) -0.0006(9) N
C12 0.0344(15) 0.0313(15) 0.0227(12) -0.0014(12) -0.0041(11) -0.0033(11) C
C13 0.0503(19) 0.0429(18) 0.0232(13) -0.0044(15) -0.0027(12) -0.0068(12) C
C14 0.0520(20) 0.0514(20) 0.0216(13) -0.0073(16) 0.0041(13) -0.0016(13) C
C15 0.0440(18) 0.0408(18) 0.0281(14) -0.0079(14) 0.0018(12) 0.0037(12) C
C16 0.0319(15) 0.0299(15) 0.0265(13) -0.0039(12) -0.0042(11) 0.0021(11) C
C21 0.0410(16) 0.0244(14) 0.0286(13) -0.0085(12) -0.0036(12) -0.0036(11) C
C22 0.0524(20) 0.0393(18) 0.0464(18) 0.0031(15) -0.0150(15) -0.0161(14) C
C23 0.0596(23) 0.0598(24) 0.0508(20) 0.0128(19) -0.0135(17) -0.0296(18) C
C24 0.0637(24) 0.0636(24) 0.0405(18) 0.0005(19) -0.0136(17) -0.0245(17) C
C25 0.0469(19) 0.0513(20) 0.0359(16) -0.0075(16) -0.0140(14) -0.0123(14) C
C26 0.0366(16) 0.0363(16) 0.0317(14) -0.0104(13) -0.0055(12) -0.0032(12) C
C27 0.071(3) 0.068(3) 0.0671(25) 0.0328(22) -0.0328(21) -0.0409(21) C
C271 0.081(3) 0.124(4) 0.0503(24) 0.022(3) -0.0230(22) 0.012(3) C
C272 0.064(3) 0.082(3) 0.125(4) 0.007(3) -0.040(3) -0.004(3) C
C28 0.0375(18) 0.0578(22) 0.0413(17) -0.0006(15) -0.0103(14) -0.0169(15) C
C281 0.046(3) 0.122(5) 0.160(5) -0.028(3) 0.029(3) -0.072(4) C
C282 0.055(3) 0.070(3) 0.155(5) 0.0217(24) 0.011(3) 0.015(3) C
C31 0.0417(17) 0.0311(15) 0.0213(12) -0.0144(12) -0.0052(11) -0.0033(11) C
C32 0.0549(20) 0.0325(16) 0.0273(14) -0.0104(14) -0.0089(13) -0.0014(12) C
C33 0.078(3) 0.0324(17) 0.0295(15) -0.0164(16) -0.0079(16) 0.0036(12) C
C34 0.077(3) 0.0477(21) 0.0289(15) -0.0342(19) 0.0053(16) -0.0038(14) C
C35 0.0481(20) 0.0624(23) 0.0366(17) -0.0267(17) 0.0049(14) -0.0125(16) C
C36 0.0422(18) 0.0491(19) 0.0278(14) -0.0125(15) -0.0052(12) -0.0033(13) C
C37 0.0561(22) 0.0526(22) 0.0488(20) 0.0007(18) -0.0136(17) 0.0129(16) C
C371 0.094(4) 0.072(4) 0.191(7) 0.020(3) -0.025(4) -0.047(4) C
C372 0.084(4) 0.147(6) 0.250(9) 0.043(4) -0.089(5) -0.121(6) C
C38 0.0361(19) 0.093(3) 0.0525(21) 0.0029(20) 0.0012(16) 0.0199(20) C
C381 0.113(4) 0.076(3) 0.089(3) 0.027(3) -0.035(3) -0.013(3) C
C382 0.163(6) 0.212(8) 0.076(4) 0.093(6) -0.074(4) -0.049(4) C
C41 0.0310(15) 0.0312(15) 0.0232(12) -0.0013(12) -0.0021(11) -0.0059(11) C
C42 0.0436(18) 0.0549(20) 0.0252(14) -0.0158(15) -0.0085(12) -0.0045(13) C
C43 0.0436(19) 0.0588(22) 0.0335(16) -0.0210(16) -0.0032(14) 0.0020(14) C
C44 0.0359(16) 0.0411(17) 0.0250(13) 0.0030(13) 0.0023(12) -0.0009(12) C
C45 0.0400(17) 0.0560(20) 0.0221(13) -0.0014(15) -0.0082(12) -0.0085(13) C
C46 0.0359(16) 0.0473(19) 0.0311(15) -0.0082(14) -0.0054(12) -0.0078(13) C
C47 0.0582(22) 0.0634(24) 0.0288(15) 0.0015(18) 0.0044(14) 0.0061(15) C
B1 0.0254(16) 0.0300(17) 0.0288(15) 0.0005(13) -0.0049(12) 0.0013(12) B
C51 0.0234(13) 0.0325(15) 0.0246(12) -0.0006(11) -0.0022(10) -0.0015(11) C
C52 0.0247(14) 0.0309(15) 0.0262(13) -0.0040(11) -0.0050(10) -0.0018(11) C
C53 0.0320(15) 0.0317(15) 0.0236(12) 0.0012(12) -0.0069(11) -0.0019(11) C
C54 0.0299(15) 0.0422(18) 0.0349(15) 0.0088(13) -0.0103(12) -0.0079(13) C
C55 0.0253(15) 0.0443(18) 0.0414(16) 0.0020(13) -0.0084(12) -0.0151(13) C
C56 0.0258(14) 0.0342(16) 0.0381(15) -0.0006(12) -0.0045(12) -0.0103(12) C
C57 0.0423(18) 0.0347(17) 0.0341(15) 0.0021(14) -0.0110(13) -0.0014(12) C
C58 0.0364(21) 0.066(3) 0.084(3) 0.0085(18) -0.0249(20) -0.0313(23) C
F51 0.0584(13) 0.0418(12) 0.0850(16) -0.0090(10) -0.0189(11) -0.0127(10) F
F52 0.0882(16) 0.0370(11) 0.0839(16) 0.0162(11) -0.0515(13) -0.0042(10) F
F53 0.1296(21) 0.0470(12) 0.0423(11) -0.0070(13) 0.0126(12) -0.0163(9) F
F54 0.089(7) 0.081(5) 0.264(14) 0.062(5) -0.134(9) -0.107(7) F
F55 0.058(3) 0.077(4) 0.083(4) 0.006(3) -0.035(3) -0.053(3) F
F56 0.087(6) 0.127(11) 0.117(5) -0.083(8) -0.036(4) 0.021(6) F
F54a 0.093(7) 0.399(21) 0.065(5) -0.113(9) -0.041(4) 0.007(8) F
F55a 0.019(3) 0.121(8) 0.136(6) -0.016(3) -0.021(3) -0.027(5) F
F56a 0.142(11) 0.081(8) 0.53(3) 0.063(8) -0.237(16) -0.159(15) F
C61 0.0242(14) 0.0432(18) 0.0340(15) 0.0050(13) -0.0053(11) 0.0046(13) C
C62 0.0369(17) 0.0559(21) 0.0341(15) 0.0164(15) -0.0056(13) -0.0065(14) C
C63 0.0446(20) 0.089(3) 0.0353(17) 0.0257(20) -0.0051(15) -0.0067(18) C
C64 0.0468(22) 0.108(4) 0.0351(19) 0.0166(23) 0.0024(16) 0.0112(21) C
C65 0.0324(19) 0.089(3) 0.0575(24) -0.0043(19) 0.0036(16) 0.0250(22) C
C66 0.0295(16) 0.0635(23) 0.0448(18) -0.0047(15) -0.0018(14) 0.0097(16) C
C67 0.067(3) 0.135(5) 0.0464(23) 0.041(3) -0.0145(21) -0.042(3) C
C68 0.064(3) 0.121(5) 0.091(4) -0.030(3) 0.013(3) 0.042(3) C
F61 0.119(3) 0.132(3) 0.0850(20) 0.0124(22) -0.0247(19) -0.0571(19) F
F62 0.170(3) 0.199(4) 0.0467(16) -0.007(3) -0.0284(19) -0.0180(19) F
F63 0.147(3) 0.209(4) 0.163(3) 0.118(3) -0.095(3) -0.129(3) F
F64 0.109(3) 0.145(3) 0.143(3) -0.0767(24) -0.0221(24) 0.0371(25) F
F65 0.166(4) 0.254(5) 0.109(3) -0.118(4) 0.059(3) 0.023(3) F
F66 0.103(3) 0.088(3) 0.322(7) -0.0306(22) 0.008(3) 0.079(3) F
C71 0.0242(13) 0.0284(14) 0.0308(13) 0.0035(11) -0.0041(11) -0.0042(11) C
C72 0.0316(15) 0.0293(15) 0.0318(14) 0.0023(12) -0.0061(11) -0.0002(11) C
C73 0.0290(15) 0.0316(15) 0.0386(15) 0.0026(12) -0.0109(12) -0.0047(12) C
C74 0.0260(14) 0.0319(16) 0.0436(16) 0.0004(12) -0.0062(12) -0.0039(12) C
C75 0.0280(15) 0.0307(15) 0.0333(14) 0.0025(12) -0.0030(11) -0.0013(11) C
C76 0.0259(14) 0.0366(16) 0.0319(14) 0.0037(12) -0.0077(11) -0.0008(12) C
C77 0.0358(17) 0.0472(20) 0.0498(19) -0.0037(15) -0.0169(15) 0.0007(15) C
C78 0.0320(17) 0.0492(20) 0.0473(19) -0.0019(15) -0.0054(14) 0.0105(15) C
F71 0.0539(14) 0.164(3) 0.0415(12) -0.0175(15) -0.0211(10) 0.0154(14) F
F72 0.0539(12) 0.0504(12) 0.0787(15) -0.0062(10) -0.0388(11) -0.0077(10) F
F73 0.0655(14) 0.0428(12) 0.0940(17) 0.0142(10) -0.0478(12) -0.0037(11) F
F74 0.0715(16) 0.0554(14) 0.0994(19) 0.0125(12) 0.0107(13) 0.0348(13) F
F75 0.1303(24) 0.141(3) 0.0362(12) -0.0704(21) -0.0152(14) 0.0182(14) F
F76 0.0350(11) 0.1024(18) 0.0714(14) 0.0010(11) 0.0100(10) 0.0349(13) F
C81 0.0202(13) 0.0333(16) 0.0446(16) 0.0007(11) -0.0034(12) -0.0066(13) C
C82 0.0295(16) 0.0500(20) 0.0448(17) 0.0007(14) -0.0001(13) -0.0142(15) C
C83 0.0365(19) 0.084(3) 0.0591(23) 0.0008(19) -0.0041(16) -0.0401(21) C
C84 0.0421(22) 0.076(3) 0.118(4) 0.0037(20) -0.0075(24) -0.066(3) C
C85 0.0415(21) 0.0440(22) 0.112(4) 0.0069(17) -0.0190(22) -0.0315(23) C
C86 0.0313(17) 0.0372(18) 0.0696(23) 0.0013(14) -0.0102(15) -0.0084(16) C
C87 0.060(3) 0.164(6) 0.061(3) 0.002(3) -0.0027(23) -0.058(3) C
C88 0.084(4) 0.042(3) 0.225(8) -0.004(3) 0.008(5) -0.059(4) C
F81 0.118(3) 0.169(3) 0.0505(15) 0.0184(24) -0.0250(16) -0.0245(17) F
F82 0.101(3) 0.353(6) 0.0509(17) -0.068(3) 0.0033(17) -0.014(3) F
F83 0.186(4) 0.212(4) 0.101(3) 0.020(3) -0.041(3) -0.110(3) F
F84 0.097(3) 0.0576(21) 0.476(9) 0.0342(20) -0.040(4) 0.002(3) F
F85 0.167(4) 0.0476(18) 0.231(5) -0.0076(21) -0.046(4) 0.0029(24) F
F86 0.222(5) 0.0578(20) 0.220(5) -0.0116(24) -0.056(4) -0.0602(24) F

loop_
_atom_site_label
_atom_site_fract_x
_atom_site_fract_y
_atom_site_fract_z
_atom_site_U_iso_or_equiv
_atom_site_thermal_displace_type
_atom_site_type_symbol
Rh1 0.865781(17) 0.718138(14) 0.419776(12) 0.02600(10) Uij Rh
C1 0.74457(22) 0.58215(17) 0.50059(17) 0.0321(14) Uij C
C2 0.6871(3) 0.50413(19) 0.52121(19) 0.0440(17) Uij C
N3 0.79438(17) 0.61135(14) 0.42800(13) 0.0294(12) Uij N
C4 0.87829(22) 0.82969(17) 0.52925(16) 0.0310(14) Uij C
C5 0.9026(3) 0.89938(20) 0.56823(18) 0.0441(17) Uij C
N6 0.90996(17) 0.82146(14) 0.45310(13) 0.0275(11) Uij N
O7 0.94190(16) 0.74319(13) 0.30033(11) 0.0360(11) Uij O
C8 0.91341(22) 0.73585(18) 0.23663(17) 0.0321(14) Uij C
N11 0.80270(16) 0.70348(13) 0.53033(12) 0.0258(11) Uij N
C12 0.81473(21) 0.76155(17) 0.57670(16) 0.0297(15) Uij C
C13 0.76838(25) 0.75197(20) 0.65822(17) 0.0389(17) Uij C
C14 0.7106(3) 0.68248(21) 0.69128(17) 0.0433(17) Uij C
C15 0.70048(24) 0.62374(19) 0.64364(17) 0.0394(16) Uij C
C16 0.74744(21) 0.63447(17) 0.56246(16) 0.0302(14) Uij C
C21 0.79264(22) 0.57174(17) 0.35760(16) 0.0314(15) Uij C
C22 0.8789(3) 0.52550(20) 0.32911(20) 0.0443(18) Uij C
C23 0.8801(3) 0.49538(24) 0.25662(22) 0.0543(21) Uij C
C24 0.8005(3) 0.51083(24) 0.21426(21) 0.0535(21) Uij C
C25 0.7178(3) 0.55772(21) 0.24290(19) 0.0430(17) Uij C
C26 0.71164(22) 0.59003(18) 0.31512(17) 0.0348(15) Uij C
C27 0.9671(3) 0.5089(3) 0.37468(25) 0.0638(25) Uij C
C271 0.9638(4) 0.4216(3) 0.4236(3) 0.088(3) Uij C
C272 1.0700(4) 0.5231(3) 0.3193(4) 0.089(4) Uij C
C28 0.62176(24) 0.64508(22) 0.34316(19) 0.0441(18) Uij C
C281 0.5233(3) 0.6038(4) 0.3509(4) 0.108(4) Uij C
C282 0.6215(3) 0.7268(3) 0.2863(4) 0.102(4) Uij C
C31 0.97256(22) 0.88276(17) 0.39615(15) 0.0310(14) Uij C
C32 0.9253(3) 0.94912(18) 0.35240(17) 0.0381(16) Uij C
C33 0.9879(3) 1.00173(20) 0.29185(18) 0.0474(19) Uij C
C34 1.0916(3) 0.98739(22) 0.27580(19) 0.0521(20) Uij C
C35 1.1354(3) 0.92160(23) 0.31980(19) 0.0490(19) Uij C
C36 1.07726(24) 0.86659(20) 0.38103(17) 0.0397(17) Uij C
C37 0.8113(3) 0.96378(23) 0.36693(22) 0.0545(21) Uij C
C371 0.7761(4) 1.0533(3) 0.3533(5) 0.117(5) Uij C
C372 0.7603(5) 0.9196(4) 0.3164(5) 0.144(6) Uij C
C38 1.1253(3) 0.7938(3) 0.42940(23) 0.0655(23) Uij C
C381 1.1959(4) 0.7418(3) 0.3775(3) 0.092(3) Uij C
C382 1.1753(6) 0.8208(5) 0.4923(4) 0.144(6) Uij C
C41 0.95817(21) 0.77843(17) 0.15701(15) 0.0286(13) Uij C
C42 1.03897(24) 0.83076(21) 0.14791(17) 0.0406(17) Uij C
C43 1.0759(3) 0.87440(22) 0.07165(19) 0.0461(18) Uij C
C44 1.03255(22) 0.86747(19) 0.00381(16) 0.0356(15) Uij C
C45 0.95318(24) 0.81473(21) 0.01350(17) 0.0387(17) Uij C
C46 0.91603(23) 0.77008(20) 0.08957(17) 0.0377(16) Uij C
C47 1.0723(3) 0.91704(23) -0.07805(19) 0.0533(19) Uij C
B1 0.38163(23) 0.75886(20) 0.85595(18) 0.0288(15) Uij B
C51 0.47040(20) 0.69075(17) 0.88181(15) 0.0274(13) Uij C
C52 0.47177(20) 0.60779(17) 0.87151(15) 0.0274(13) Uij C
C53 0.55267(21) 0.55375(17) 0.88744(15) 0.0292(13) Uij C
C54 0.63442(22) 0.58024(19) 0.91509(17) 0.0353(15) Uij C
C55 0.63492(21) 0.66221(20) 0.92577(18) 0.0358(16) Uij C
C56 0.55479(21) 0.71602(18) 0.90848(17) 0.0323(15) Uij C
C57 0.55416(24) 0.46747(19) 0.87057(18) 0.0371(16) Uij C
C58 0.7213(3) 0.6943(3) 0.9560(3) 0.059(3) Uij C
F51 0.46227(16) 0.43546(12) 0.88243(14) 0.0603(13) Uij F
F52 0.60712(18) 0.41428(12) 0.91696(14) 0.0665(13) Uij F
F53 0.59452(21) 0.46223(13) 0.79312(12) 0.0751(15) Uij F
F54 0.7960(8) 0.6437(6) 0.9687(10) 0.125(9) Uij F
F55 0.6890(5) 0.7191(5) 1.0298(4) 0.066(4) Uij F
F56 0.7573(8) 0.7645(7) 0.9103(6) 0.110(8) Uij F
F54a 0.7315(9) 0.6513(14) 1.0289(5) 0.183(13) Uij F
F55a 0.8066(5) 0.6737(6) 0.9154(6) 0.089(6) Uij F
F56a 0.7239(12) 0.7695(7) 0.9518(17) 0.218(20) Uij F
C61 0.42420(21) 0.79173(19) 0.75878(17) 0.0353(15) Uij C
C62 0.41092(24) 0.74439(21) 0.69969(18) 0.0431(18) Uij C
C63 0.4521(3) 0.7655(3) 0.61746(20) 0.0579(22) Uij C
C64 0.5087(3) 0.8355(3) 0.58987(22) 0.068(3) Uij C
C65 0.5250(3) 0.8825(3) 0.6462(3) 0.0652(23) Uij C
C66 0.48455(23) 0.86056(23) 0.72990(20) 0.0486(18) Uij C
C67 0.4385(4) 0.7098(4) 0.5594(3) 0.081(3) Uij C
C68 0.5835(4) 0.9605(4) 0.6206(4) 0.101(4) Uij C
F61 0.3460(3) 0.67438(21) 0.57624(18) 0.1070(24) Uij F
F62 0.4387(3) 0.7495(3) 0.48314(17) 0.138(3) Uij F
F63 0.5021(3) 0.6483(3) 0.55668(24) 0.157(3) Uij F
F64 0.6501(3) 0.96739(24) 0.66743(24) 0.137(3) Uij F
F65 0.6408(3) 0.9641(3) 0.54797(23) 0.188(4) Uij F
F66 0.5285(3) 1.02664(24) 0.6179(4) 0.189(4) Uij F
C71 0.26875(20) 0.71820(17) 0.87028(16) 0.0281(13) Uij C
C72 0.19934(21) 0.73918(17) 0.81679(16) 0.0315(13) Uij C
C73 0.10147(21) 0.70909(18) 0.83361(17) 0.0327(15) Uij C
C74 0.06689(21) 0.65790(18) 0.90699(18) 0.0341(15) Uij C
C75 0.13356(21) 0.63709(17) 0.96193(17) 0.0315(13) Uij C
C76 0.23182(21) 0.66556(18) 0.94347(17) 0.0319(14) Uij C
C77 0.02908(24) 0.73474(21) 0.77518(20) 0.0440(18) Uij C
C78 0.09858(24) 0.58283(21) 1.04207(21) 0.0452(17) Uij C
F71 0.07555(17) 0.75453(19) 0.69860(13) 0.0882(19) Uij F
F72 -0.03698(15) 0.67666(12) 0.77548(13) 0.0578(13) Uij F
F73 -0.02842(17) 0.80165(12) 0.79224(14) 0.0647(13) Uij F
F74 0.13424(18) 0.50630(14) 1.04354(16) 0.0847(15) Uij F
F75 0.12987(24) 0.60914(20) 1.10318(14) 0.1038(21) Uij F
F76 -0.00039(15) 0.57782(16) 1.06200(14) 0.0779(14) Uij F
C81 0.37000(20) 0.82976(18) 0.91511(18) 0.0330(16) Uij C
C82 0.37360(23) 0.80632(21) 0.99844(19) 0.0415(16) Uij C
C83 0.3650(3) 0.8628(3) 1.05216(23) 0.0572(22) Uij C
C84 0.3545(3) 0.9466(3) 1.0232(3) 0.074(3) Uij C
C85 0.3485(3) 0.97164(24) 0.9415(3) 0.063(3) Uij C
C86 0.35422(24) 0.91468(20) 0.88903(22) 0.0460(20) Uij C
C87 0.3671(4) 0.8301(4) 1.1402(3) 0.091(4) Uij C
C88 0.3327(5) 1.0624(3) 0.9065(6) 0.117(6) Uij C
F81 0.4405(3) 0.77671(23) 1.15218(16) 0.1115(25) Uij F
F82 0.2829(3) 0.7915(3) 1.17637(18) 0.170(4) Uij F
F83 0.3773(3) 0.8875(3) 1.18356(21) 0.155(4) Uij F
F84 0.2470(3) 1.08339(20) 0.8988(4) 0.218(6) Uij F
F85 0.3904(4) 1.08381(19) 0.8314(3) 0.150(4) Uij F
F86 0.3747(4) 1.10969(20) 0.9507(3) 0.159(4) Uij F
H2a 0.657 0.496 0.578 0.0529 Uiso H
H2b 0.635 0.508 0.488 0.0529 Uiso H
H2c 0.732 0.458 0.511 0.0529 Uiso H
H5a 0.871 0.891 0.625 0.0548 Uiso H
H5b 0.975 0.902 0.565 0.0548 Uiso H
H5c 0.878 0.950 0.540 0.0548 Uiso H
H8 0.858 0.700 0.240 0.0418 Uiso H
H13 0.776 0.793 0.691 0.0488 Uiso H
H14 0.678 0.675 0.747 0.0517 Uiso H
H15 0.661 0.576 0.666 0.0476 Uiso H
H23 0.938 0.463 0.236 0.0667 Uiso H
H24 0.803 0.489 0.165 0.0659 Uiso H
H25 0.663 0.568 0.213 0.0547 Uiso H
H27 0.961 0.547 0.413 0.0786 Uiso H
H271a 0.899 0.414 0.459 0.0950 Uiso H
H271b 0.972 0.383 0.386 0.0950 Uiso H
H271c 1.017 0.413 0.456 0.0950 Uiso H
H272a 1.071 0.579 0.290 0.1005 Uiso H
H272b 1.124 0.515 0.351 0.1005 Uiso H
H272c 1.079 0.485 0.281 0.1005 Uiso H
H28 0.628 0.657 0.396 0.0555 Uiso H
H281a 0.523 0.552 0.388 0.1192 Uiso H
H281b 0.468 0.639 0.371 0.1192 Uiso H
H281c 0.515 0.594 0.298 0.1192 Uiso H
H282a 0.684 0.754 0.282 0.1033 Uiso H
H282b 0.613 0.716 0.234 0.1033 Uiso H
H282c 0.566 0.762 0.307 0.1033 Uiso H
H33 0.958 1.048 0.261 0.0568 Uiso H
H34 1.133 1.024 0.234 0.0612 Uiso H
H35 1.208 0.913 0.308 0.0590 Uiso H
H37 0.786 0.942 0.423 0.0625 Uiso H
H371a 0.806 1.084 0.386 0.1289 Uiso H
H371b 0.797 1.075 0.296 0.1289 Uiso H
H371c 0.704 1.057 0.367 0.1289 Uiso H
H372a 0.780 0.862 0.325 0.1704 Uiso H
H372b 0.688 0.925 0.331 0.1704 Uiso H
H372c 0.781 0.943 0.260 0.1704 Uiso H
H38 1.072 0.758 0.459 0.0705 Uiso H
H381a 1.161 0.723 0.339 0.1026 Uiso H
H381b 1.252 0.775 0.349 0.1026 Uiso H
H381c 1.221 0.695 0.411 0.1026 Uiso H
H382a 1.128 0.853 0.525 0.1604 Uiso H
H382b 1.200 0.774 0.527 0.1604 Uiso H
H382c 1.231 0.855 0.464 0.1604 Uiso H
H42 1.069 0.836 0.194 0.0512 Uiso H
H43 1.133 0.910 0.065 0.0553 Uiso H
H45 0.923 0.809 -0.033 0.0493 Uiso H
H46 0.861 0.733 0.096 0.0481 Uiso H
H47a 1.034 0.905 -0.117 0.0601 Uiso H
H47b 1.066 0.975 -0.075 0.0601 Uiso H
H47c 1.142 0.903 -0.095 0.0601 Uiso H
H52 0.415 0.587 0.853 0.0373 Uiso H
H54 0.690 0.543 0.927 0.0457 Uiso H
H56 0.558 0.773 0.915 0.0427 Uiso H
H62 0.372 0.695 0.717 0.0523 Uiso H
H64 0.536 0.851 0.533 0.0734 Uiso H
H66 0.499 0.894 0.768 0.0560 Uiso H
H72 0.220 0.776 0.766 0.0409 Uiso H
H74 -0.001 0.638 0.919 0.0438 Uiso H
H76 0.276 0.649 0.982 0.0415 Uiso H
H82 0.382 0.749 1.020 0.0514 Uiso H
H84 0.351 0.986 1.059 0.0887 Uiso H
H86 0.347 0.934 0.833 0.0560 Uiso H

loop_
_atom_type_symbol
_atom_type_scat_dispersion_real
_atom_type_scat_dispersion_imag
_atom_type_scat_source
B 0.001 0.001 'International Tables Vol. IV Table 2.2B'
C 0.003 0.002 'International Tables Vol. IV Table 2.2B'
H 0.000 0.000 'International Tables Vol. IV Table 2.2B'
F 0.017 0.010 'International Tables Vol. IV Table 2.2B'
N 0.006 0.003 'International Tables Vol. IV Table 2.2B'
O 0.011 0.006 'International Tables Vol. IV Table 2.2B'
Rh -1.118 0.919 'International Tables Vol. IV Table 2.2B'

loop_
_geom_angle_atom_site_label_1
_geom_angle_atom_site_label_2
_geom_angle_atom_site_label_3
_geom_angle
N(3) Rh(1) N(6) 159.31(9)
N(3) Rh(1) O(7) 105.48(8)
N(3) Rh(1) N(11) 79.66(9)
N(6) Rh(1) O(7) 95.17(8)
N(6) Rh(1) N(11) 79.70(9)
O(7) Rh(1) N(11) 174.81(9)
C(2) C(1) N(3) 124.9(3)
C(2) C(1) C(16) 120.92(24)
N(3) C(1) C(16) 114.18(24)
Rh(1) N(3) C(1) 115.46(19)
Rh(1) N(3) C(21) 122.53(16)
C(1) N(3) C(21) 121.91(24)
C(5) C(4) N(6) 125.4(3)
C(5) C(4) C(12) 120.82(24)
N(6) C(4) C(12) 113.80(25)
Rh(1) N(6) C(4) 115.59(18)
Rh(1) N(6) C(31) 122.32(17)
C(4) N(6) C(31) 122.09(23)
Rh(1) O(7) C(8) 129.44(19)
O(7) C(8) C(41) 123.8(3)
Rh(1) N(11) C(12) 119.16(17)
Rh(1) N(11) C(16) 119.34(18)
C(12) N(11) C(16) 121.48(22)
C(4) C(12) N(11) 111.74(22)
C(4) C(12) C(13) 128.3(3)
N(11) C(12) C(13) 120.0(3)
C(12) C(13) C(14) 119.0(3)
C(13) C(14) C(15) 120.1(3)
C(14) C(15) C(16) 119.9(3)
C(1) C(16) N(11) 111.30(22)
C(1) C(16) C(15) 129.2(3)
N(11) C(16) C(15) 119.5(3)
N(3) C(21) C(22) 118.2(3)
N(3) C(21) C(26) 118.5(3)
C(22) C(21) C(26) 122.7(3)
C(21) C(22) C(23) 117.3(3)
C(21) C(22) C(27) 121.8(3)
C(23) C(22) C(27) 120.9(3)
C(22) C(23) C(24) 121.3(3)
C(23) C(24) C(25) 120.0(3)
C(24) C(25) C(26) 121.7(3)
C(21) C(26) C(25) 116.9(3)
C(21) C(26) C(28) 122.5(3)
C(25) C(26) C(28) 120.5(3)
C(22) C(27) C(271) 110.9(4)
C(22) C(27) C(272) 113.2(3)
C(271) C(27) C(272) 110.2(3)
C(26) C(28) C(281) 111.9(3)
C(26) C(28) C(282) 111.4(3)
C(281) C(28) C(282) 109.8(4)
N(6) C(31) C(32) 118.9(3)
N(6) C(31) C(36) 117.59(25)
C(32) C(31) C(36) 123.1(3)
C(31) C(32) C(33) 117.0(3)
C(31) C(32) C(37) 122.5(3)
C(33) C(32) C(37) 120.5(3)
C(32) C(33) C(34) 121.2(3)
C(33) C(34) C(35) 120.3(3)
C(34) C(35) C(36) 121.5(3)
C(31) C(36) C(35) 117.0(3)
C(31) C(36) C(38) 121.4(3)
C(35) C(36) C(38) 121.6(3)
C(32) C(37) C(371) 115.4(4)
C(32) C(37) C(372) 112.1(4)
C(371) C(37) C(372) 107.5(4)
C(36) C(38) C(381) 113.9(3)
C(36) C(38) C(382) 110.9(4)
C(381) C(38) C(382) 111.7(4)
C(8) C(41) C(42) 121.0(3)
C(8) C(41) C(46) 119.2(3)
C(42) C(41) C(46) 119.71(25)
C(41) C(42) C(43) 119.5(3)
C(42) C(43) C(44) 121.1(3)
C(43) C(44) C(45) 118.8(3)
C(43) C(44) C(47) 120.1(3)
C(45) C(44) C(47) 121.0(3)
C(44) C(45) C(46) 120.6(3)
C(41) C(46) C(45) 120.2(3)
C(51) B(1) C(61) 102.47(21)
C(51) B(1) C(71) 112.93(22)
C(51) B(1) C(81) 108.78(23)
C(61) B(1) C(71) 111.94(23)
C(61) B(1) C(81) 115.29(24)
C(71) B(1) C(81) 105.61(21)
B(1) C(51) C(52) 123.48(25)
B(1) C(51) C(56) 120.29(25)
C(52) C(51) C(56) 115.96(24)
C(51) C(52) C(53) 121.8(3)
C(52) C(53) C(54) 120.9(3)
C(52) C(53) C(57) 120.0(3)
C(54) C(53) C(57) 119.00(25)
C(53) C(54) C(55) 118.4(3)
C(54) C(55) C(56) 120.3(3)
C(54) C(55) C(58) 120.8(3)
C(56) C(55) C(58) 118.9(3)
C(51) C(56) C(55) 122.6(3)
C(53) C(57) F(51) 113.62(25)
C(53) C(57) F(52) 113.6(3)
C(53) C(57) F(53) 112.14(24)
F(51) C(57) F(52) 105.18(24)
F(51) C(57) F(53) 105.4(3)
F(52) C(57) F(53) 106.2(3)
C(55) C(58) F(54) 117.3(5)
C(55) C(58) F(55) 110.7(4)
C(55) C(58) F(56) 112.9(6)
C(55) C(58) F(54a) 110.1(5)
C(55) C(58) F(55a) 110.7(5)
C(55) C(58) F(56a) 116.7(6)
F(54) C(58) F(55) 103.8(8)
F(54) C(58) F(56) 109.2(9)
F(54) C(58) F(54a) 55.9(12)
F(54) C(58) F(55a) 42.8(9)
F(54) C(58) F(56a) 124.5(7)
F(55) C(58) F(56) 101.4(7)
F(55) C(58) F(54a) 53.8(11)
F(55) C(58) F(55a) 136.2(5)
F(55) C(58) F(56a) 67.5(14)
F(56) C(58) F(54a) 136.1(8)
F(56) C(58) F(55a) 74.9(7)
F(56) C(58) F(56a) 34.9(15)
F(54a) C(58) F(55a) 98.4(9)
F(54a) C(58) F(56a) 114.2(15)
F(55a) C(58) F(56a) 105.1(12)
C(57) F(51) F(52) 37.37(15)
C(57) F(51) F(53) 37.37(16)
F(52) F(51) F(53) 60.43(11)
C(57) F(52) F(51) 37.45(16)
C(57) F(52) F(53) 36.99(16)
F(51) F(52) F(53) 59.98(11)
C(57) F(53) F(51) 37.23(17)
C(57) F(53) F(52) 36.78(15)
F(51) F(53) F(52) 59.59(10)
C(58) F(54) F(55) 39.4(4)
C(58) F(54) F(56) 36.1(5)
C(58) F(54) F(54a) 63.9(9)
C(58) F(54) F(55a) 68.3(8)
F(55) F(54) F(56) 59.2(4)
F(55) F(54) F(54a) 31.5(10)
F(55) F(54) F(55a) 101.7(7)
F(56) F(54) F(54a) 90.4(11)
F(56) F(54) F(55a) 43.4(7)
F(54a) F(54) F(55a) 131.6(12)
C(58) F(55) F(54) 36.8(4)
C(58) F(55) F(56) 38.8(4)
C(58) F(55) F(54a) 61.8(5)
C(58) F(55) F(56a) 51.6(6)
F(54) F(55) F(56) 61.6(6)
F(54) F(55) F(54a) 31.7(6)
F(54) F(55) F(56a) 75.6(7)
F(56) F(55) F(54a) 93.1(6)
F(56) F(55) F(56a) 14.3(6)
F(54a) F(55) F(56a) 107.2(8)
C(58) F(56) F(54) 34.8(5)
C(58) F(56) F(55) 39.9(4)
C(58) F(56) F(55a) 51.2(5)
C(58) F(56) F(56a) 64.9(11)
F(54) F(56) F(55) 59.3(5)
F(54) F(56) F(55a) 23.9(5)
F(54) F(56) F(56a) 86.3(13)
F(55) F(56) F(55a) 82.7(5)
F(55) F(56) F(56a) 27.3(11)
F(55a) F(56) F(56a) 109.9(14)
C(58) F(54a) F(54) 60.2(6)
C(58) F(54a) F(55) 64.3(10)
C(58) F(54a) F(55a) 39.9(4)
C(58) F(54a) F(56a) 31.3(8)
F(54) F(54a) F(55) 116.8(12)
F(54) F(54a) F(55a) 20.8(6)
F(54) F(54a) F(56a) 77.0(10)
F(55) F(54a) F(55a) 97.3(8)
F(55) F(54a) F(56a) 39.9(8)
F(55a) F(54a) F(56a) 57.5(8)
C(58) F(55a) F(54) 68.9(7)
C(58) F(55a) F(56) 54.0(5)
C(58) F(55a) F(54a) 41.8(6)
C(58) F(55a) F(56a) 36.4(7)
F(54) F(55a) F(56) 112.7(9)
F(54) F(55a) F(54a) 27.7(8)
F(54) F(55a) F(56a) 91.5(11)
F(56) F(55a) F(54a) 86.9(9)
F(56) F(55a) F(56a) 21.4(9)
F(54a) F(55a) F(56a) 65.5(11)
C(58) F(56a) F(55) 60.9(10)
C(58) F(56a) F(56) 80.2(12)
C(58) F(56a) F(54a) 34.5(8)
C(58) F(56a) F(55a) 38.5(6)
F(55) F(56a) F(56) 138.4(13)
F(55) F(56a) F(54a) 32.9(6)
F(55) F(56a) F(55a) 89.9(7)
F(56) F(56a) F(54a) 105.6(12)
F(56) F(56a) F(55a) 48.6(10)
F(54a) F(56a) F(55a) 57.0(6)
B(1) C(61) C(62) 120.2(3)
B(1) C(61) C(66) 124.1(3)
C(62) C(61) C(66) 115.3(3)
C(61) C(62) C(63) 122.9(3)
C(62) C(63) C(64) 120.8(4)
C(62) C(63) C(67) 119.4(4)
C(64) C(63) C(67) 119.8(4)
C(63) C(64) C(65) 118.0(3)
C(64) C(65) C(66) 121.3(4)
C(64) C(65) C(68) 121.1(4)
C(66) C(65) C(68) 117.6(5)
C(61) C(66) C(65) 121.6(4)
C(63) C(67) F(61) 113.4(3)
C(63) C(67) F(62) 113.3(5)
C(63) C(67) F(63) 115.0(4)
F(61) C(67) F(62) 101.1(4)
F(61) C(67) F(63) 104.4(5)
F(62) C(67) F(63) 108.3(4)
C(65) C(68) F(64) 113.2(4)
C(65) C(68) F(65) 112.7(6)
C(65) C(68) F(66) 114.2(4)
F(64) C(68) F(65) 102.4(4)
F(64) C(68) F(66) 106.9(6)
F(65) C(68) F(66) 106.5(5)
C(67) F(61) F(62) 39.09(23)
C(67) F(61) F(63) 36.6(3)
F(62) F(61) F(63) 61.30(20)
C(67) F(62) F(61) 39.8(3)
C(67) F(62) F(63) 35.02(23)
F(61) F(62) F(63) 59.52(18)
C(67) F(63) F(61) 39.1(3)
C(67) F(63) F(62) 36.67(24)
F(61) F(63) F(62) 59.18(16)
C(68) F(64) F(65) 38.9(3)
C(68) F(64) F(66) 36.0(4)
F(65) F(64) F(66) 60.5(3)
C(68) F(65) F(64) 38.7(3)
C(68) F(65) F(66) 36.1(3)
F(64) F(65) F(66) 60.48(23)
C(68) F(66) F(64) 37.1(4)
C(68) F(66) F(65) 37.4(3)
F(64) F(66) F(65) 59.04(22)
B(1) C(71) C(72) 123.83(23)
B(1) C(71) C(76) 120.71(24)
C(72) C(71) C(76) 115.11(25)
C(71) C(72) C(73) 122.65(25)
C(72) C(73) C(74) 120.8(3)
C(72) C(73) C(77) 120.7(3)
C(74) C(73) C(77) 118.4(3)
C(73) C(74) C(75) 117.9(3)
C(74) C(75) C(76) 120.80(25)
C(74) C(75) C(78) 119.4(3)
C(76) C(75) C(78) 119.8(3)
C(71) C(76) C(75) 122.74(25)
C(73) C(77) F(71) 112.8(3)
C(73) C(77) F(72) 113.5(3)
C(73) C(77) F(73) 112.4(3)
F(71) C(77) F(72) 106.5(3)
F(71) C(77) F(73) 105.9(3)
F(72) C(77) F(73) 105.1(3)
C(75) C(78) F(74) 112.5(3)
C(75) C(78) F(75) 111.9(3)
C(75) C(78) F(76) 114.0(3)
F(74) C(78) F(75) 105.5(3)
F(74) C(78) F(76) 106.2(3)
F(75) C(78) F(76) 106.2(3)
C(77) F(71) F(72) 36.90(18)
C(77) F(71) F(73) 37.43(17)
F(72) F(71) F(73) 59.92(10)
C(77) F(72) F(71) 36.61(17)
C(77) F(72) F(73) 37.70(17)
F(71) F(72) F(73) 60.13(12)
C(77) F(73) F(71) 36.66(17)
C(77) F(73) F(72) 37.22(16)
F(71) F(73) F(72) 59.95(12)
C(78) F(74) F(75) 37.35(20)
C(78) F(74) F(76) 36.80(17)
F(75) F(74) F(76) 60.15(14)
C(78) F(75) F(74) 37.18(18)
C(78) F(75) F(76) 36.75(17)
F(74) F(75) F(76) 59.99(12)
C(78) F(76) F(74) 36.95(18)
C(78) F(76) F(75) 37.07(20)
F(74) F(76) F(75) 59.86(14)
B(1) C(81) C(82) 119.6(3)
B(1) C(81) C(86) 124.8(3)
C(82) C(81) C(86) 115.6(3)
C(81) C(82) C(83) 122.9(3)
C(82) C(83) C(84) 119.7(4)
C(82) C(83) C(87) 118.1(4)
C(84) C(83) C(87) 122.2(4)
C(83) C(84) C(85) 118.7(4)
C(84) C(85) C(86) 121.0(4)
C(84) C(85) C(88) 121.4(5)
C(86) C(85) C(88) 117.6(5)
C(81) C(86) C(85) 121.9(4)
C(83) C(87) F(81) 113.8(3)
C(83) C(87) F(82) 111.8(4)
C(83) C(87) F(83) 113.9(5)
F(81) C(87) F(82) 105.5(6)
F(81) C(87) F(83) 105.2(4)
F(82) C(87) F(83) 106.0(4)
C(85) C(88) F(84) 115.6(5)
C(85) C(88) F(85) 111.9(4)
C(85) C(88) F(86) 108.4(6)
F(84) C(88) F(85) 106.1(7)
F(84) C(88) F(86) 113.4(5)
F(85) C(88) F(86) 100.5(5)
C(87) F(81) F(82) 37.6(3)
C(87) F(81) F(83) 37.6(3)
F(82) F(81) F(83) 60.74(22)
C(87) F(82) F(81) 36.9(3)
C(87) F(82) F(83) 36.8(3)
F(81) F(82) F(83) 59.34(18)
C(87) F(83) F(81) 37.2(3)
C(87) F(83) F(82) 37.2(3)
F(81) F(83) F(82) 59.92(20)
C(88) F(84) F(85) 39.6(5)
C(88) F(84) F(86) 35.7(4)
F(85) F(84) F(86) 59.89(22)
C(88) F(85) F(84) 34.3(4)
C(88) F(85) F(86) 39.8(3)
F(84) F(85) F(86) 62.4(3)
C(88) F(86) F(84) 30.9(3)
C(88) F(86) F(85) 39.7(4)
F(84) F(86) F(85) 57.76(24)

loop_
_geom_bond_atom_site_label_1
_geom_bond_atom_site_label_2
_geom_bond_distance
Rh(1) N(3) 2.0124(23)
Rh(1) N(6) 2.0213(23)
Rh(1) O(7) 2.0728(18)
Rh(1) N(11) 1.8854(20)
C(1) C(2) 1.486(4)
C(1) N(3) 1.310(3)
C(1) C(16) 1.466(4)
N(3) C(21) 1.451(4)
C(4) C(5) 1.489(4)
C(4) N(6) 1.306(3)
C(4) C(12) 1.473(4)
N(6) C(31) 1.453(3)
O(7) C(8) 1.227(3)
C(8) C(41) 1.445(4)
N(11) C(12) 1.363(4)
N(11) C(16) 1.364(3)
C(12) C(13) 1.390(4)
C(13) C(14) 1.391(5)
C(14) C(15) 1.381(5)
C(15) C(16) 1.387(4)
C(21) C(22) 1.404(4)
C(21) C(26) 1.394(4)
C(22) C(23) 1.391(5)
C(22) C(27) 1.507(5)
C(23) C(24) 1.374(5)
C(24) C(25) 1.377(5)
C(25) C(26) 1.396(4)
C(26) C(28) 1.521(4)
C(27) C(271) 1.523(7)
C(27) C(272) 1.525(7)
C(28) C(281) 1.489(6)
C(28) C(282) 1.508(6)
C(31) C(32) 1.394(4)
C(31) C(36) 1.398(4)
C(32) C(33) 1.401(4)
C(32) C(37) 1.514(5)
C(33) C(34) 1.382(6)
C(34) C(35) 1.367(6)
C(35) C(36) 1.400(4)
C(36) C(38) 1.507(5)
C(37) C(371) 1.508(6)
C(37) C(372) 1.478(7)
C(38) C(381) 1.503(7)
C(38) C(382) 1.487(8)
C(41) C(42) 1.388(4)
C(41) C(46) 1.384(4)
C(42) C(43) 1.381(4)
C(43) C(44) 1.393(4)
C(44) C(45) 1.376(5)
C(44) C(47) 1.500(4)
C(45) C(46) 1.386(4)
B(1) C(51) 1.649(4)
B(1) C(61) 1.643(4)
B(1) C(71) 1.646(4)
B(1) C(81) 1.640(5)
C(51) C(52) 1.399(4)
C(51) C(56) 1.394(4)
C(52) C(53) 1.395(4)
C(53) C(54) 1.380(4)
C(53) C(57) 1.488(4)
C(54) C(55) 1.387(4)
C(55) C(56) 1.390(4)
C(55) C(58) 1.496(5)
C(57) F(51) 1.333(4)
C(57) F(52) 1.330(3)
C(57) F(53) 1.337(4)
C(58) F(54) 1.289(7)
C(58) F(55) 1.364(7)
C(58) F(56) 1.332(9)
C(58) F(54a) 1.334(11)
C(58) F(55a) 1.284(8)
C(58) F(56a) 1.225(11)
F(51) F(52) 2.115(3)
F(51) F(53) 2.123(3)
F(52) F(53) 2.133(3)
F(54) F(55) 2.088(12)
F(54) F(56) 2.136(16)
F(54) F(54a) 1.230(21)
F(54) F(55a) 0.939(20)
F(55) F(56) 2.086(11)
F(55) F(54a) 1.22(3)
F(55) F(56a) 1.44(3)
F(56) F(55a) 1.590(16)
F(56) F(56a) 0.77(3)
F(54a) F(55a) 1.982(13)
F(54a) F(56a) 2.15(3)
F(55a) F(56a) 1.992(16)
C(61) C(62) 1.403(5)
C(61) C(66) 1.391(5)
C(62) C(63) 1.390(5)
C(63) C(64) 1.376(7)
C(63) C(67) 1.487(6)
C(64) C(65) 1.373(7)
C(65) C(66) 1.411(5)
C(65) C(68) 1.495(7)
C(67) F(61) 1.359(7)
C(67) F(62) 1.338(5)
C(67) F(63) 1.285(5)
C(68) F(64) 1.312(8)
C(68) F(65) 1.318(6)
C(68) F(66) 1.277(8)
F(61) F(62) 2.082(5)
F(61) F(63) 2.089(5)
F(62) F(63) 2.127(5)
F(64) F(65) 2.049(6)
F(64) F(66) 2.079(6)
F(65) F(66) 2.079(7)
C(71) C(72) 1.396(4)
C(71) C(76) 1.406(4)
C(72) C(73) 1.389(4)
C(73) C(74) 1.390(4)
C(73) C(77) 1.495(4)
C(74) C(75) 1.386(4)
C(75) C(76) 1.384(4)
C(75) C(78) 1.499(4)
C(77) F(71) 1.324(4)
C(77) F(72) 1.333(4)
C(77) F(73) 1.348(4)
C(78) F(74) 1.316(4)
C(78) F(75) 1.321(5)
C(78) F(76) 1.311(4)
F(71) F(72) 2.129(3)
F(71) F(73) 2.133(4)
F(72) F(73) 2.128(3)
F(74) F(75) 2.099(4)
F(74) F(76) 2.101(3)
F(75) F(76) 2.105(4)
C(81) C(82) 1.400(4)
C(81) C(86) 1.403(4)
C(82) C(83) 1.388(5)
C(83) C(84) 1.387(7)
C(83) C(87) 1.494(7)
C(84) C(85) 1.383(8)
C(85) C(86) 1.382(6)
C(85) C(88) 1.523(7)
C(87) F(81) 1.299(7)
C(87) F(82) 1.322(7)
C(87) F(83) 1.312(6)
C(88) F(84) 1.202(8)
C(88) F(85) 1.361(10)
C(88) F(86) 1.366(8)
F(81) F(82) 2.086(5)
F(81) F(83) 2.074(5)
F(82) F(83) 2.103(6)
F(84) F(85) 2.050(7)
F(84) F(86) 2.148(7)
F(85) F(86) 2.097(7)
